data_2005695
loop_
_publ_author_name
'Shaw, J. P.'
'Tan, E. W.'
'Blackman, A. G.'

_publ_contact_author
;     Allan Blackman
      Department of Chemistry
      University of Otago
      P.O. Box 56
      Dunedin
      NEW ZEALAND
;
_publ_section_title
;
 Methyl 2-Benzoyloxy-3-oxo-3-phenylpropanoate
;
_journal_issue 11
_journal_name_full 'Acta Crystallographica Section C'
_journal_page_first 2883
_journal_page_last 2885
_journal_paper_doi 10.1107/S0108270196008323
_journal_volume 52
_journal_year 1996
_chemical_formula_moiety 'C17 H14 O5'
_chemical_formula_sum 'C17 H14 O5'
_chemical_formula_weight 298.28
_chemical_name_systematic '  Methyl 2-benzoyloxy-3-oxo-3-phenylpropanoate'
_space_group_IT_number 14
_symmetry_cell_setting monoclinic
_symmetry_space_group_name_Hall '-P 2yn'
_symmetry_space_group_name_H-M 'P 1 21/n 1'
_audit_creation_method SHELXL
_cell_angle_alpha 90.00
_cell_angle_beta 93.14(3)
_cell_angle_gamma 90.00
_cell_formula_units_Z 4
_cell_length_a 6.070(2)
_cell_length_b 12.824(3)
_cell_length_c 18.457(5)
_cell_measurement_reflns_used 27
_cell_measurement_temperature 151(2)
_cell_measurement_theta_max 14
_cell_measurement_theta_min 5
_cell_volume 1434.6(7)
_computing_cell_refinement SHELXTL-Plus
_computing_data_collection 'SHELXTL-Plus (Sheldrick, 1991)'
_computing_data_reduction SHELXTL-Plus
_computing_molecular_graphics 'ORTEP (Johnson, 1965)'
_computing_structure_refinement 'SHELXL93 (Sheldrick, 1993)'
_computing_structure_solution 'SHELXS86 (Sheldrick, 1990)'
_diffrn_ambient_temperature 293(2)
_diffrn_measurement_device 'Siemens P4 diffractometer'
_diffrn_measurement_method '\w scans'
_diffrn_radiation_monochromator graphite
_diffrn_radiation_source 'fine-focus sealed tube'
_diffrn_radiation_type MoK\a
_diffrn_radiation_wavelength 0.71073
_diffrn_reflns_av_R_equivalents 0.0147
_diffrn_reflns_av_sigmaI/netI 0.0544
_diffrn_reflns_limit_h_max 0
_diffrn_reflns_limit_h_min -6
_diffrn_reflns_limit_k_max 14
_diffrn_reflns_limit_k_min 0
_diffrn_reflns_limit_l_max 21
_diffrn_reflns_limit_l_min -20
_diffrn_reflns_number 2260
_diffrn_reflns_theta_max 24.00
_diffrn_reflns_theta_min 2.21
_diffrn_standards_decay_% <2
_diffrn_standards_interval_count 97
_diffrn_standards_number 3
_exptl_absorpt_coefficient_mu 0.102
_exptl_absorpt_correction_type none
_exptl_crystal_colour colourless
_exptl_crystal_density_diffrn 1.381
_exptl_crystal_density_meas ?
_exptl_crystal_description block
_exptl_crystal_F_000 624
_exptl_crystal_size_max 0.52
_exptl_crystal_size_mid 0.26
_exptl_crystal_size_min 0.24
_refine_diff_density_max 0.150
_refine_diff_density_min -0.153
_refine_ls_extinction_method none
_refine_ls_goodness_of_fit_all 0.831
_refine_ls_goodness_of_fit_obs 0.993
_refine_ls_hydrogen_treatment refxyz
_refine_ls_matrix_type full
_refine_ls_number_parameters 200
_refine_ls_number_reflns 2245
_refine_ls_number_restraints 0
_refine_ls_restrained_S_all 0.831
_refine_ls_restrained_S_obs 0.993
_refine_ls_R_factor_all 0.0574
_refine_ls_R_factor_obs 0.0332
_refine_ls_shift/esd_max 0.001
_refine_ls_shift/esd_mean 0.000
_refine_ls_structure_factor_coef Fsqd
_refine_ls_weighting_details 'w = 1/[\s^2^(Fo^2^)+(0.0291P)^2^] where P=(Fo^2^+2Fc^2^)/3'
_refine_ls_weighting_scheme calc
_refine_ls_wR_factor_all 0.0665
_refine_ls_wR_factor_obs 0.0627
_reflns_number_observed 1470
_reflns_number_total 2245
_reflns_observed_criterion >2sigma(I)
_cod_data_source_file ta1103.cif
_cod_data_source_block epox
_cod_depositor_comments
;
The following automatic conversions were performed:

'_exptl_crystal_density_meas' value 'not measured' was changed to '?'
- the value is perceived as not measured.

Automatic conversion script
Id: cif_fix_values 3008 2015-01-20 13:52:24Z robertas 

The following automatic conversions were performed:

'_refine_ls_weighting_scheme' value 'calc w =
1/[\s^2^(Fo^2^)+(0.0291P)^2^] where P=(Fo^2^+2Fc^2^)/3' was changed
to 'calc'. New tag '_refine_ls_weighting_details' was created. The
value of the new tag was set to 'w = 1/[\s^2^(Fo^2^)+(0.0291P)^2^]
where P=(Fo^2^+2Fc^2^)/3'.

Automatic conversion script
Id: cif_fix_values 3143 2015-03-26 13:38:13Z robertas 
;
_cod_original_cell_volume 1434.5(6)
_cod_original_sg_symbol_H-M 'P 21/n'
_cod_database_code 2005695

loop_
_symmetry_equiv_pos_as_xyz
'x, y, z'
'-x+1/2, y+1/2, -z+1/2'
'-x, -y, -z'
'x-1/2, -y-1/2, z-1/2'

loop_
_atom_site_aniso_label
_atom_site_aniso_U_11
_atom_site_aniso_U_22
_atom_site_aniso_U_33
_atom_site_aniso_U_12
_atom_site_aniso_U_13
_atom_site_aniso_U_23
O1 0.0256(8) 0.0255(8) 0.0398(9) -0.0004(6) 0.0114(7) 0.0038(6)
O2 0.0359(8) 0.0220(8) 0.0531(10) 0.0018(7) 0.0154(7) 0.0008(7)
O3 0.0239(7) 0.0242(7) 0.0311(8) 0.0008(6) 0.0112(6) 0.0010(6)
O4 0.0275(8) 0.0388(9) 0.0384(9) 0.0041(7) -0.0033(7) -0.0038(7)
O5 0.0314(8) 0.0212(8) 0.0421(9) 0.0015(7) 0.0100(7) -0.0009(7)
C8 0.0394(13) 0.0208(11) 0.0358(13) 0.0029(10) 0.0122(10) -0.0004(10)
C6 0.0297(12) 0.0229(11) 0.0262(11) -0.0016(9) 0.0063(9) -0.0035(9)
C11 0.0246(11) 0.0238(11) 0.0217(10) -0.0029(10) -0.0002(9) 0.0008(9)
C3 0.0202(11) 0.0236(11) 0.0268(11) 0.0018(8) 0.0069(9) 0.0008(9)
C4 0.0240(11) 0.0231(11) 0.0273(11) -0.0028(9) 0.0039(9) 0.0031(9)
C5 0.0235(11) 0.0208(11) 0.0230(11) -0.0027(8) 0.0058(9) 0.0008(9)
C12 0.0239(11) 0.0249(11) 0.0188(10) 0.0004(9) 0.0030(9) -0.0001(8)
C13 0.0292(12) 0.0252(11) 0.0267(12) -0.0042(9) 0.0054(9) -0.0019(9)
C17 0.0279(11) 0.0237(11) 0.0245(11) 0.0012(9) 0.0013(9) 0.0011(9)
C1 0.0311(12) 0.0324(12) 0.0454(13) -0.0063(10) 0.0107(10) 0.0129(10)
C16 0.0291(12) 0.0328(13) 0.0264(12) -0.0021(10) 0.0074(9) 0.0039(10)
C7 0.0275(12) 0.0268(11) 0.0357(13) -0.0007(10) 0.0041(10) 0.0038(10)
C9 0.0505(15) 0.0286(12) 0.0273(12) 0.0001(11) 0.0040(10) -0.0063(10)
C2 0.0236(11) 0.0261(12) 0.0259(11) 0.0002(10) 0.0040(9) -0.0015(9)
C10 0.0330(12) 0.0279(12) 0.0303(12) -0.0007(10) 0.0007(10) 0.0006(10)
C15 0.0310(12) 0.0385(13) 0.0293(12) 0.0041(11) 0.0100(10) -0.0037(10)
C14 0.0366(13) 0.0243(11) 0.0332(12) 0.0019(10) 0.0101(10) -0.0041(10)

loop_
_atom_site_label
_atom_site_occupancy
_atom_site_fract_x
_atom_site_fract_y
_atom_site_fract_z
_atom_site_U_iso_or_equiv
_atom_site_thermal_displace_type
_atom_site_calc_flag
_atom_site_refinement_flags
_atom_site_type_symbol
O1 1 -0.4124(2) 0.48828(9) 0.89600(7) 0.0300(3) Uani d . O
O2 1 -0.1443(2) 0.38118(10) 0.86161(8) 0.0365(4) Uani d . O
O3 1 0.0746(2) 0.53973(9) 0.80772(7) 0.0260(3) Uani d . O
O4 1 0.1160(2) 0.61582(10) 0.94630(7) 0.0351(4) Uani d . O
O5 1 0.1079(2) 0.70868(10) 0.77920(7) 0.0313(4) Uani d . O
C8 1 -0.5010(3) 0.86417(15) 0.98486(11) 0.0316(5) Uani d . C
H8 1 -0.5981(3) 0.91322(15) 1.00216(11) 0.038 Uiso calc R H
C6 1 -0.4142(3) 0.73463(14) 0.89817(11) 0.0261(5) Uani d . C
H6 1 -0.4528(3) 0.69714(14) 0.85624(11) 0.031 Uiso calc R H
C11 1 0.1704(3) 0.61984(15) 0.77371(10) 0.0234(4) Uani d . C
C3 1 -0.1168(3) 0.56736(14) 0.84473(10) 0.0234(5) Uani d . C
H3 1 -0.2201(3) 0.60561(14) 0.81187(10) 0.028 Uiso calc R H
C4 1 -0.0566(3) 0.63397(14) 0.91217(10) 0.0247(5) Uani d . C
C5 1 -0.2122(3) 0.71606(14) 0.93523(10) 0.0223(4) Uani d . C
C12 1 0.3554(3) 0.58501(14) 0.73089(10) 0.0224(4) Uani d . C
C13 1 0.4065(3) 0.47992(15) 0.72300(10) 0.0269(5) Uani d . C
H13 1 0.3189(3) 0.42917(15) 0.74305(10) 0.032 Uiso calc R H
C17 1 0.4844(3) 0.66015(15) 0.69954(10) 0.0253(5) Uani d . C
H17 1 0.4494(3) 0.73036(15) 0.70412(10) 0.030 Uiso calc R H
C1 1 -0.5392(3) 0.40056(15) 0.92035(11) 0.0360(5) Uani d . C
H1A 1 -0.6769(9) 0.4250(2) 0.9372(6) 0.054 Uiso calc R H
H1B 1 -0.4577(9) 0.3656(6) 0.9592(5) 0.054 Uiso calc R H
H1C 1 -0.5673(17) 0.3529(5) 0.8808(2) 0.054 Uiso calc R H
C16 1 0.6648(3) 0.6311(2) 0.66151(10) 0.0292(5) Uani d . C
H16 1 0.7510(3) 0.6816(2) 0.64057(10) 0.035 Uiso calc R H
C7 1 -0.5585(3) 0.80844(15) 0.92314(11) 0.0299(5) Uani d . C
H7 1 -0.6936(3) 0.82020(15) 0.89824(11) 0.036 Uiso calc R H
C9 1 -0.2982(3) 0.8473(2) 1.02144(11) 0.0354(5) Uani d . C
H9 1 -0.2586(3) 0.8861(2) 1.06270(11) 0.042 Uiso calc R H
C2 1 -0.2211(3) 0.4662(2) 0.86771(10) 0.0251(5) Uani d . C
C10 1 -0.1552(3) 0.77348(14) 0.99697(11) 0.0304(5) Uani d . C
H10 1 -0.0201(3) 0.76218(14) 1.02196(11) 0.037 Uiso calc R H
C15 1 0.7161(3) 0.5264(2) 0.65479(10) 0.0326(5) Uani d . C
H15 1 0.8378(3) 0.5066(2) 0.62957(10) 0.039 Uiso calc R H
C14 1 0.5869(3) 0.4512(2) 0.68546(10) 0.0311(5) Uani d . C
H14 1 0.6220(3) 0.3810(2) 0.68071(10) 0.037 Uiso calc R H

loop_
_atom_type_symbol
_atom_type_description
_atom_type_scat_dispersion_real
_atom_type_scat_dispersion_imag
_atom_type_scat_source
C C 0.0033 0.0016 'International Tables Vol C Tables 4.2.6.8 and 6.1.1.4'
H H 0.0000 0.0000 'International Tables Vol C Tables 4.2.6.8 and 6.1.1.4'
O O 0.0106 0.0060 'International Tables Vol C Tables 4.2.6.8 and 6.1.1.4'

loop_
_geom_angle_atom_site_label_1
_geom_angle_atom_site_label_2
_geom_angle_atom_site_label_3
_geom_angle
_geom_angle_publ_flag
C2 O1 C1 116.54(15) yes
C11 O3 C3 114.62(14) yes
C7 C8 C9 120.0(2) no
C7 C6 C5 120.6(2) no
O5 C11 O3 122.2(2) yes
O5 C11 C12 125.6(2) yes
O3 C11 C12 112.2(2) yes
O3 C3 C2 106.60(14) yes
O3 C3 C4 111.26(15) yes
C2 C3 C4 109.51(14) yes
O4 C4 C5 121.9(2) yes
O4 C4 C3 118.3(2) yes
C5 C4 C3 119.8(2) yes
C10 C5 C6 119.2(2) no
C10 C5 C4 118.5(2) yes
C6 C5 C4 122.4(2) yes
C17 C12 C13 119.6(2) no
C17 C12 C11 118.4(2) yes
C13 C12 C11 121.9(2) yes
C14 C13 C12 120.0(2) no
C16 C17 C12 120.3(2) no
C17 C16 C15 119.6(2) no
C8 C7 C6 119.7(2) no
C10 C9 C8 120.4(2) no
O2 C2 O1 125.9(2) yes
O2 C2 C3 125.8(2) yes
O1 C2 C3 108.4(2) yes
C9 C10 C5 120.1(2) no
C14 C15 C16 120.3(2) no
C13 C14 C15 120.2(2) no

loop_
_geom_bond_atom_site_label_1
_geom_bond_atom_site_label_2
_geom_bond_distance
_geom_bond_publ_flag
O1 C2 1.330(2) yes
O1 C1 1.448(2) yes
O2 C2 1.193(2) yes
O3 C11 1.352(2) yes
O3 C3 1.424(2) yes
O4 C4 1.215(2) yes
O5 C11 1.207(2) yes
C8 C7 1.373(3) no
C8 C9 1.389(3) no
C6 C7 1.385(3) no
C6 C5 1.392(3) no
C11 C12 1.477(2) yes
C3 C2 1.515(3) yes
C3 C4 1.537(3) yes
C4 C5 1.492(2) yes
C5 C10 1.385(3) no
C12 C17 1.388(2) no
C12 C13 1.392(2) no
C13 C14 1.378(2) no
C17 C16 1.383(2) no
C16 C15 1.386(3) no
C9 C10 1.377(3) no
C15 C14 1.384(3) no
